data_4123167
loop_
_publ_author_name
'Fieser, Megan E.'
'MacDonald, Matthew R.'
'Krull, Brandon T.'
'Bates, Jefferson E.'
'Ziller, Joseph W.'
'Furche, Filipp'
'Evans, William J.'

_publ_section_title
;
 Structural, Spectroscopic, and Theoretical Comparison of Traditional vs
 Recently Discovered Ln(2+) Ions in the
 [K(2.2.2-cryptand)][(C5H4SiMe3)3Ln] Complexes: The Variable Nature of
 Dy(2+) and Nd(2+).
;
_journal_issue 1
_journal_name_full 'Journal of the American Chemical Society'
_journal_page_first 369
_journal_page_last 382
_journal_paper_doi 10.1021/ja510831n
_journal_volume 137
_journal_year 2015
_chemical_formula_sum 'C24 H39 Si3 Sm'
_chemical_formula_weight 562.17
_chemical_name_systematic
; 
 ? 
;
_space_group_crystal_system orthorhombic
_space_group_IT_number 61
_space_group_name_Hall '-P 2ac 2ab'
_space_group_name_H-M_alt 'P b c a'
_symmetry_space_group_name_Hall '-P 2ac 2ab'
_symmetry_space_group_name_H-M 'P b c a'
_atom_sites_solution_hydrogens difmap
_atom_sites_solution_primary direct
_atom_sites_solution_secondary difmap
_audit_creation_method SHELXL-2013
_cell_angle_alpha 90
_cell_angle_beta 90
_cell_angle_gamma 90
_cell_formula_units_Z 8
_cell_length_a 8.2638(5)
_cell_length_b 22.1867(13)
_cell_length_c 28.8754(17)
_cell_measurement_reflns_used 9037
_cell_measurement_temperature 88(2)
_cell_measurement_theta_max 28.28
_cell_measurement_theta_min 2.72
_cell_volume 5294.2(5)
_computing_cell_refinement 'Bruker SAINT'
_computing_data_collection 'Bruker APEX2'
_computing_data_reduction 'Bruker SAINT'
_computing_molecular_graphics 'Bruker SHELXTL'
_computing_publication_material 'Bruker SHELXTL'
_computing_structure_refinement 'SHELXL-2013 (Sheldrick, 2013)'
_computing_structure_solution 'SHELXS-97 (Sheldrick, 2008)'
_diffrn_ambient_temperature 88(2)
_diffrn_measured_fraction_theta_full 0.999
_diffrn_measured_fraction_theta_max 0.989
_diffrn_measurement_device_type 'Bruker APEX-II CCD'
_diffrn_measurement_method '\f and \w scans'
_diffrn_radiation_type MoK\a
_diffrn_radiation_wavelength 0.71073
_diffrn_reflns_av_R_equivalents 0.0321
_diffrn_reflns_av_unetI/netI 0.0178
_diffrn_reflns_Laue_measured_fraction_full 0.999
_diffrn_reflns_Laue_measured_fraction_max 0.989
_diffrn_reflns_limit_h_max 10
_diffrn_reflns_limit_h_min -10
_diffrn_reflns_limit_k_max 28
_diffrn_reflns_limit_k_min -28
_diffrn_reflns_limit_l_max 38
_diffrn_reflns_limit_l_min -38
_diffrn_reflns_number 58570
_diffrn_reflns_point_group_measured_fraction_full 0.999
_diffrn_reflns_point_group_measured_fraction_max 0.989
_diffrn_reflns_theta_full 25.500
_diffrn_reflns_theta_max 28.304
_diffrn_reflns_theta_min 1.410
_exptl_absorpt_coefficient_mu 2.362
_exptl_absorpt_correction_T_max 0.8562
_exptl_absorpt_correction_T_min 0.5872
_exptl_absorpt_correction_type numerical
_exptl_absorpt_process_details 'Bruker SADABS'
_exptl_crystal_colour yellow
_exptl_crystal_density_diffrn 1.411
_exptl_crystal_density_meas ?
_exptl_crystal_density_method not_measured
_exptl_crystal_description 'irregular plate'
_exptl_crystal_F_000 2296
_exptl_crystal_size_max 0.370
_exptl_crystal_size_mid 0.208
_exptl_crystal_size_min 0.124
_refine_diff_density_max 0.902
_refine_diff_density_min -0.514
_refine_diff_density_rms 0.074
_refine_ls_extinction_method none
_refine_ls_goodness_of_fit_ref 1.051
_refine_ls_hydrogen_treatment refall
_refine_ls_matrix_type full
_refine_ls_number_parameters 409
_refine_ls_number_reflns 6503
_refine_ls_number_restraints 0
_refine_ls_restrained_S_all 1.051
_refine_ls_R_factor_all 0.0288
_refine_ls_R_factor_gt 0.0192
_refine_ls_shift/su_max 0.002
_refine_ls_shift/su_mean 0.000
_refine_ls_structure_factor_coef Fsqd
_refine_ls_weighting_details
; 
 w=1/[\s^2^(Fo^2^)+(0.0170P)^2^+4.6352P] 
 where P=(Fo^2^+2Fc^2^)/3 
;
_refine_ls_weighting_scheme calc
_refine_ls_wR_factor_gt 0.0394
_refine_ls_wR_factor_ref 0.0430
_reflns_Friedel_coverage 0.000
_reflns_number_gt 5437
_reflns_number_total 6503
_reflns_threshold_expression 'I > 2\s(I)'
_cod_data_source_file ja510831n_si_003.cif
_cod_data_source_block mrm69
_cod_depositor_comments
;
The following automatic conversions were performed:

'_exptl_crystal_density_meas' value 'not_measured' was changed to '?'
- the value is perceived as not measured.

Automatic conversion script
Id: cif_fix_values 3008 2015-01-20 13:52:24Z robertas 

 Adding full bibliography for 4123164--4123176.cif.
;
_cod_database_code 4123167
_shelx_space_group_comment
; 
The symmetry employed for this shelxl refinement is uniquely defined 
by the following loop, which should always be used as a source of 
symmetry information in preference to the above space-group names. 
They are only intended as comments. 
;
_shelx_estimated_absorpt_t_min 0.475
_shelx_estimated_absorpt_t_max 0.758
_shelxl_version_number 2013-2

loop_
_space_group_symop_operation_xyz
'x, y, z'
'-x+1/2, -y, z+1/2'
'-x, y+1/2, -z+1/2'
'x+1/2, -y+1/2, -z'
'-x, -y, -z'
'x-1/2, y, -z-1/2'
'x, -y-1/2, z-1/2'
'-x-1/2, y-1/2, z'

loop_
_atom_site_label
_atom_site_type_symbol
_atom_site_fract_x
_atom_site_fract_y
_atom_site_fract_z
_atom_site_U_iso_or_equiv
_atom_site_adp_type
_atom_site_occupancy
_atom_site_site_symmetry_order
_atom_site_calc_flag
Sm1 Sm 0.07375(2) 0.26941(2) 0.12450(2) 0.01121(3) Uani 1 1 d
Si1 Si 0.21865(7) 0.39888(2) 0.02610(2) 0.01620(11) Uani 1 1 d
Si2 Si -0.23361(6) 0.41084(2) 0.14918(2) 0.01628(11) Uani 1 1 d
Si3 Si 0.23820(7) 0.11457(2) 0.17994(2) 0.01840(11) Uani 1 1 d
C1 C 0.1361(2) 0.26968(9) 0.03076(6) 0.0166(4) Uani 1 1 d
C2 C 0.2053(3) 0.21653(9) 0.04821(7) 0.0191(4) Uani 1 1 d
C3 C 0.3397(2) 0.23287(10) 0.07595(7) 0.0188(4) Uani 1 1 d
C4 C 0.3500(2) 0.29565(10) 0.07628(7) 0.0171(4) Uani 1 1 d
C5 C 0.2234(2) 0.32025(9) 0.04810(6) 0.0155(4) Uani 1 1 d
C6 C 0.4034(3) 0.41088(11) -0.01034(9) 0.0268(5) Uani 1 1 d
C7 C 0.0370(3) 0.41078(11) -0.01114(8) 0.0238(4) Uani 1 1 d
C8 C 0.2279(3) 0.45444(11) 0.07463(8) 0.0267(5) Uani 1 1 d
C9 C -0.2395(2) 0.27878(9) 0.15679(7) 0.0165(4) Uani 1 1 d
C10 C -0.2357(2) 0.22730(9) 0.12822(7) 0.0200(4) Uani 1 1 d
C11 C -0.2128(2) 0.24713(9) 0.08184(7) 0.0191(4) Uani 1 1 d
C12 C -0.2018(2) 0.31016(9) 0.08253(7) 0.0167(4) Uani 1 1 d
C13 C -0.2160(2) 0.33133(9) 0.12923(6) 0.0153(4) Uani 1 1 d
C14 C -0.4230(3) 0.41853(11) 0.18418(9) 0.0286(5) Uani 1 1 d
C15 C -0.0617(3) 0.43369(11) 0.18740(8) 0.0279(5) Uani 1 1 d
C16 C -0.2469(3) 0.46196(11) 0.09799(8) 0.0234(4) Uani 1 1 d
C17 C 0.3192(2) 0.24537(9) 0.18602(7) 0.0174(4) Uani 1 1 d
C18 C 0.2455(2) 0.29849(9) 0.20204(7) 0.0190(4) Uani 1 1 d
C19 C 0.0889(2) 0.28339(9) 0.21838(7) 0.0174(4) Uani 1 1 d
C20 C 0.0672(2) 0.22151(9) 0.21175(6) 0.0159(4) Uani 1 1 d
C21 C 0.2092(2) 0.19657(9) 0.19074(6) 0.0159(4) Uani 1 1 d
C22 C 0.4341(3) 0.09913(11) 0.15039(10) 0.0321(5) Uani 1 1 d
C23 C 0.2357(3) 0.07356(11) 0.23651(8) 0.0272(5) Uani 1 1 d
C24 C 0.0664(3) 0.08592(11) 0.14402(9) 0.0308(5) Uani 1 1 d
H1A H 0.046(3) 0.2720(9) 0.0108(8) 0.016(6) Uiso 1 1 d
H2A H 0.173(3) 0.1760(10) 0.0426(7) 0.016(5) Uiso 1 1 d
H3A H 0.406(3) 0.2065(12) 0.0908(8) 0.028(7) Uiso 1 1 d
H4A H 0.428(3) 0.3169(11) 0.0900(8) 0.022(6) Uiso 1 1 d
H6A H 0.400(3) 0.3846(13) -0.0387(10) 0.042(8) Uiso 1 1 d
H6B H 0.495(3) 0.4011(12) 0.0061(9) 0.034(7) Uiso 1 1 d
H6C H 0.411(3) 0.4516(14) -0.0199(10) 0.044(8) Uiso 1 1 d
H7A H 0.035(4) 0.3819(14) -0.0357(11) 0.050(8) Uiso 1 1 d
H7B H 0.043(3) 0.4494(13) -0.0273(9) 0.042(8) Uiso 1 1 d
H7C H -0.058(3) 0.4088(13) 0.0062(10) 0.041(8) Uiso 1 1 d
H8A H 0.135(4) 0.4521(12) 0.0940(10) 0.040(8) Uiso 1 1 d
H8B H 0.233(3) 0.4945(13) 0.0638(9) 0.044(8) Uiso 1 1 d
H8C H 0.318(4) 0.4469(12) 0.0947(10) 0.045(8) Uiso 1 1 d
H9A H -0.257(3) 0.2780(9) 0.1909(8) 0.020(6) Uiso 1 1 d
H10A H -0.255(3) 0.1884(11) 0.1375(7) 0.020(6) Uiso 1 1 d
H11A H -0.212(3) 0.2219(9) 0.0561(7) 0.015(5) Uiso 1 1 d
H12A H -0.191(3) 0.3343(9) 0.0567(7) 0.014(5) Uiso 1 1 d
H14A H -0.526(4) 0.4102(13) 0.1652(10) 0.053(9) Uiso 1 1 d
H14B H -0.436(3) 0.4590(14) 0.1960(10) 0.049(9) Uiso 1 1 d
H14C H -0.419(3) 0.3926(13) 0.2102(10) 0.043(8) Uiso 1 1 d
H15A H 0.043(3) 0.4265(12) 0.1736(9) 0.039(8) Uiso 1 1 d
H15B H -0.059(3) 0.4138(14) 0.2151(11) 0.052(9) Uiso 1 1 d
H15C H -0.069(3) 0.4759(13) 0.1954(9) 0.038(7) Uiso 1 1 d
H16A H -0.161(3) 0.4585(11) 0.0790(9) 0.036(7) Uiso 1 1 d
H16B H -0.255(3) 0.5025(13) 0.1062(9) 0.035(7) Uiso 1 1 d
H16C H -0.337(3) 0.4521(12) 0.0794(9) 0.039(7) Uiso 1 1 d
H17A H 0.424(3) 0.2431(11) 0.1739(8) 0.024(6) Uiso 1 1 d
H18A H 0.295(3) 0.3359(11) 0.2020(8) 0.025(6) Uiso 1 1 d
H19A H 0.019(3) 0.3089(10) 0.2313(7) 0.020(6) Uiso 1 1 d
H20A H -0.025(3) 0.1998(10) 0.2195(8) 0.019(6) Uiso 1 1 d
H22A H 0.431(3) 0.1110(14) 0.1199(10) 0.048(9) Uiso 1 1 d
H22B H 0.455(3) 0.0558(14) 0.1502(10) 0.047(8) Uiso 1 1 d
H22C H 0.516(3) 0.1183(12) 0.1664(9) 0.031(7) Uiso 1 1 d
H23A H 0.315(3) 0.0879(12) 0.2552(9) 0.040(8) Uiso 1 1 d
H23B H 0.246(3) 0.0326(14) 0.2312(9) 0.048(8) Uiso 1 1 d
H23C H 0.134(4) 0.0787(13) 0.2520(10) 0.043(8) Uiso 1 1 d
H24A H 0.061(3) 0.1031(14) 0.1136(11) 0.051(9) Uiso 1 1 d
H24B H -0.034(3) 0.0952(12) 0.1598(9) 0.038(7) Uiso 1 1 d
H24C H 0.075(4) 0.0437(15) 0.1399(10) 0.053(9) Uiso 1 1 d

loop_
_atom_site_aniso_label
_atom_site_aniso_U_11
_atom_site_aniso_U_22
_atom_site_aniso_U_33
_atom_site_aniso_U_23
_atom_site_aniso_U_13
_atom_site_aniso_U_12
Sm1 0.00763(5) 0.01570(5) 0.01030(5) 0.00010(4) -0.00009(3) -0.00048(3)
Si1 0.0171(2) 0.0166(3) 0.0149(2) 0.00070(19) 0.0020(2) -0.0001(2)
Si2 0.0159(2) 0.0178(3) 0.0151(2) 0.00128(19) 0.0026(2) 0.0024(2)
Si3 0.0184(3) 0.0187(3) 0.0181(3) 0.0042(2) 0.0016(2) 0.0030(2)
C1 0.0155(9) 0.0241(10) 0.0102(8) -0.0013(8) 0.0024(7) 0.0005(8)
C2 0.0222(10) 0.0179(10) 0.0172(9) -0.0017(7) 0.0069(8) -0.0004(8)
C3 0.0135(9) 0.0258(11) 0.0172(10) 0.0051(8) 0.0058(7) 0.0061(8)
C4 0.0099(9) 0.0264(11) 0.0150(9) 0.0028(8) 0.0018(7) -0.0016(8)
C5 0.0130(8) 0.0211(10) 0.0123(8) 0.0014(7) 0.0020(7) -0.0008(7)
C6 0.0274(12) 0.0240(12) 0.0292(12) 0.0044(9) 0.0099(10) -0.0015(9)
C7 0.0271(11) 0.0241(11) 0.0201(11) 0.0046(9) -0.0040(9) 0.0019(9)
C8 0.0250(11) 0.0288(12) 0.0264(11) -0.0071(9) -0.0012(10) 0.0007(10)
C9 0.0096(8) 0.0217(10) 0.0181(9) 0.0002(7) 0.0013(7) -0.0003(7)
C10 0.0105(8) 0.0196(10) 0.0298(11) -0.0005(8) 0.0011(8) -0.0035(7)
C11 0.0105(9) 0.0272(11) 0.0197(10) -0.0073(8) -0.0037(8) 0.0000(7)
C12 0.0100(8) 0.0250(10) 0.0150(9) -0.0008(8) -0.0011(7) 0.0033(7)
C13 0.0083(8) 0.0223(9) 0.0153(9) -0.0012(7) 0.0004(7) 0.0019(7)
C14 0.0316(12) 0.0242(12) 0.0300(12) 0.0049(9) 0.0155(10) 0.0058(10)
C15 0.0373(14) 0.0204(11) 0.0260(12) -0.0006(9) -0.0095(10) -0.0010(10)
C16 0.0205(11) 0.0268(11) 0.0228(11) 0.0049(9) 0.0030(9) 0.0034(9)
C17 0.0135(9) 0.0263(11) 0.0124(9) 0.0028(7) -0.0033(8) -0.0011(7)
C18 0.0185(10) 0.0218(10) 0.0167(9) -0.0013(7) -0.0069(8) -0.0046(8)
C19 0.0178(10) 0.0226(10) 0.0117(9) -0.0023(7) -0.0017(7) 0.0030(8)
C20 0.0152(9) 0.0210(10) 0.0116(8) 0.0028(7) 0.0013(7) -0.0020(8)
C21 0.0138(9) 0.0211(10) 0.0126(8) 0.0026(7) -0.0012(7) 0.0017(8)
C22 0.0359(13) 0.0242(13) 0.0361(14) 0.0092(10) 0.0139(11) 0.0096(11)
C23 0.0234(11) 0.0306(13) 0.0277(12) 0.0104(9) 0.0024(10) 0.0021(10)
C24 0.0401(14) 0.0219(12) 0.0305(13) -0.0031(9) -0.0065(11) 0.0008(10)

loop_
_atom_type_symbol
_atom_type_description
_atom_type_scat_dispersion_real
_atom_type_scat_dispersion_imag
_atom_type_scat_source
C C 0.0033 0.0016 'International Tables Vol C Tables 4.2.6.8 and 6.1.1.4'
H H 0.0000 0.0000 'International Tables Vol C Tables 4.2.6.8 and 6.1.1.4'
Si Si 0.0817 0.0704 'International Tables Vol C Tables 4.2.6.8 and 6.1.1.4'
Sm Sm -0.1638 3.4418 'International Tables Vol C Tables 4.2.6.8 and 6.1.1.4'

loop_
_geom_angle_atom_site_label_1
_geom_angle_atom_site_label_2
_geom_angle_atom_site_label_3
_geom_angle
Cnt1 Sm1 Cnt2 120.5
Cnt1 Sm1 Cnt3 120.1
Cnt2 Sm1 Cnt3 118.9
C5 Si1 C7 110.31(10)
C5 Si1 C8 111.25(10)
C7 Si1 C8 111.84(11)
C5 Si1 C6 107.97(10)
C7 Si1 C6 108.19(11)
C8 Si1 C6 107.11(11)
C13 Si2 C16 109.61(10)
C13 Si2 C15 112.36(10)
C16 Si2 C15 110.34(11)
C13 Si2 C14 108.61(10)
C16 Si2 C14 108.86(11)
C15 Si2 C14 106.96(12)
C21 Si3 C22 111.62(10)
C21 Si3 C24 109.13(10)
C22 Si3 C24 110.09(13)
C21 Si3 C23 109.14(10)
C22 Si3 C23 108.70(11)
C24 Si3 C23 108.10(12)
C2 C1 C5 109.23(18)
C1 C2 C3 107.89(18)
C4 C3 C2 107.88(18)
C3 C4 C5 109.37(18)
C1 C5 C4 105.61(17)
C1 C5 Si1 127.52(14)
C4 C5 Si1 124.56(15)
C10 C9 C13 109.46(17)
C9 C10 C11 107.66(18)
C12 C11 C10 107.69(17)
C11 C12 C13 109.58(17)
C9 C13 C12 105.59(17)
C9 C13 Si2 126.29(14)
C12 C13 Si2 127.46(15)
C18 C17 C21 109.27(18)
C17 C18 C19 107.90(18)
C20 C19 C18 107.69(17)
C19 C20 C21 109.41(17)
C17 C21 C20 105.70(17)
C17 C21 Si3 130.30(15)
C20 C21 Si3 123.64(14)

loop_
_geom_bond_atom_site_label_1
_geom_bond_atom_site_label_2
_geom_bond_distance
Cnt1 Sm1 2.464
Cnt2 Sm1 2.459
Cnt3 Sm1 2.459
Si1 C5 1.857(2)
Si1 C7 1.866(2)
Si1 C8 1.868(2)
Si1 C6 1.873(2)
Si2 C13 1.861(2)
Si2 C16 1.866(2)
Si2 C15 1.869(2)
Si2 C14 1.871(2)
Si3 C21 1.861(2)
Si3 C22 1.862(2)
Si3 C24 1.870(3)
Si3 C23 1.870(2)
C1 C2 1.404(3)
C1 C5 1.424(3)
C2 C3 1.416(3)
C3 C4 1.396(3)
C4 C5 1.433(3)
C9 C10 1.409(3)
C9 C13 1.425(3)
C10 C11 1.422(3)
C11 C12 1.402(3)
C12 C13 1.433(2)
C17 C18 1.405(3)
C17 C21 1.420(3)
C18 C19 1.417(3)
C19 C20 1.398(3)
C20 C21 1.432(3)
